data_1514977
loop_
_publ_author_name
'Rajkumar, Sundaram'
'Shankland, Kenneth'
'Brown, Geoffrey D.'
'Cobb, Alexander J. A.'

_publ_section_title
;
 Organocatalytic enantioselective construction of nitrocyclohexanes
 containing multiple chiral centres via a cascade reaction
;
_journal_issue 2
_journal_name_full 'Chemical Science'
_journal_page_first 584
_journal_paper_doi 10.1039/c1sc00592h
_journal_volume 3
_journal_year 2012
_chemical_absolute_configuration syn
_chemical_formula_sum 'C18 H24 N2 O7'
_chemical_formula_weight 380.39
_chemical_name_systematic
;
Ethyl 2(R)-[3(R)-(4'-methoxy-phenyl)-2(R),4(S)-dinitro-1(R)cyclohexyl]
propanoate
;
_space_group_IT_number 19
_symmetry_cell_setting orthorhombic
_symmetry_space_group_name_Hall 'P 2ac 2ab'
_symmetry_space_group_name_H-M 'P 21 21 21'
_atom_sites_solution_hydrogens geom
_atom_sites_solution_primary direct
_atom_sites_solution_secondary difmap
_audit_creation_method SHELXL-97
_cell_angle_alpha 90.00
_cell_angle_beta 90.00
_cell_angle_gamma 90.00
_cell_formula_units_Z 4
_cell_length_a 5.5811(5)
_cell_length_b 12.5943(15)
_cell_length_c 26.723(4)
_cell_measurement_reflns_used 797
_cell_measurement_temperature 150(2)
_cell_measurement_theta_max 62.8276
_cell_measurement_theta_min 3.3049
_cell_volume 1878.4(4)
_computing_cell_refinement
;
CrysAlisPro, Oxford Diffraction Ltd.,
Version 1.171.34.44 (release 25-10-2010 CrysAlis171 .NET)
(compiled Oct 25 2010,18:11:34)
;
_computing_data_collection
;
CrysAlisPro, Oxford Diffraction Ltd.,
Version 1.171.34.44 (release 25-10-2010 CrysAlis171 .NET)
(compiled Oct 25 2010,18:11:34)
;
_computing_data_reduction
;
CrysAlisPro, Oxford Diffraction Ltd.,
Version 1.171.34.44 (release 25-10-2010 CrysAlis171 .NET)
(compiled Oct 25 2010,18:11:34)
;
_computing_structure_refinement 'SHELXL-97 (Sheldrick, 2008)'
_diffrn_ambient_temperature 150(2)
_diffrn_detector_area_resol_mean 16.2086
_diffrn_measured_fraction_theta_full 0.991
_diffrn_measured_fraction_theta_max 0.991
_diffrn_measurement_device_type 'Gemini ultra'
_diffrn_radiation_monochromator mirror
_diffrn_radiation_source 'Enhance Ultra (Cu) X-ray Source'
_diffrn_radiation_type CuK\a
_diffrn_radiation_wavelength 1.54184
_diffrn_reflns_av_R_equivalents 0.0513
_diffrn_reflns_av_sigmaI/netI 0.0924
_diffrn_reflns_limit_h_max 6
_diffrn_reflns_limit_h_min -3
_diffrn_reflns_limit_k_max 12
_diffrn_reflns_limit_k_min -14
_diffrn_reflns_limit_l_max 28
_diffrn_reflns_limit_l_min -30
_diffrn_reflns_number 4528
_diffrn_reflns_theta_full 62.92
_diffrn_reflns_theta_max 62.92
_diffrn_reflns_theta_min 3.31
_exptl_absorpt_coefficient_mu 0.875
_exptl_absorpt_correction_T_max 1.00000
_exptl_absorpt_correction_T_min 0.40184
_exptl_absorpt_correction_type multi-scan
_exptl_absorpt_process_details
;
CrysAlisPro, Oxford Diffraction Ltd.,
Version 1.171.34.44 (release 25-10-2010 CrysAlis171 .NET)
(compiled Oct 25 2010,18:11:34)
Empirical absorption correction using spherical harmonics,
implemented in SCALE3 ABSPACK scaling algorithm.
;
_exptl_crystal_colour colourless
_exptl_crystal_density_diffrn 1.345
_exptl_crystal_density_method 'not measured'
_exptl_crystal_description block
_exptl_crystal_F_000 808
_exptl_crystal_preparation 'heptane / DCM'
_exptl_crystal_size_max 0.35
_exptl_crystal_size_mid 0.24
_exptl_crystal_size_min 0.15
_refine_diff_density_max 0.255
_refine_diff_density_min -0.302
_refine_diff_density_rms 0.055
_refine_ls_abs_structure_details 'Flack H D (1983), Acta Cryst. A39, 876-881'
_refine_ls_abs_structure_Flack 0.2(4)
_refine_ls_extinction_method none
_refine_ls_goodness_of_fit_ref 0.919
_refine_ls_hydrogen_treatment constr
_refine_ls_matrix_type full
_refine_ls_number_parameters 247
_refine_ls_number_reflns 2674
_refine_ls_number_restraints 0
_refine_ls_restrained_S_all 0.919
_refine_ls_R_factor_all 0.0992
_refine_ls_R_factor_gt 0.0512
_refine_ls_shift/su_max 0.001
_refine_ls_shift/su_mean 0.000
_refine_ls_structure_factor_coef Fsqd
_refine_ls_weighting_details 'calc w=1/[\s^2^(Fo^2^)+(0.0496P)^2^+0.0000P] where P=(Fo^2^+2Fc^2^)/3'
_refine_ls_weighting_scheme calc
_refine_ls_wR_factor_gt 0.0983
_refine_ls_wR_factor_ref 0.1169
_reflns_number_gt 1667
_reflns_number_total 2674
_reflns_threshold_expression >2\s(I)
_cod_data_source_file c1sc00592h.txt
_cod_data_source_block Crystal13
_cod_database_code 1514977

loop_
_symmetry_equiv_pos_as_xyz
'x, y, z'
'-x+1/2, -y, z+1/2'
'x+1/2, -y+1/2, -z'
'-x, y+1/2, -z+1/2'

loop_
_atom_site_label
_atom_site_type_symbol
_atom_site_fract_x
_atom_site_fract_y
_atom_site_fract_z
_atom_site_U_iso_or_equiv
_atom_site_adp_type
_atom_site_occupancy
_atom_site_symmetry_multiplicity
_atom_site_calc_flag
_atom_site_refinement_flags
O7 O 0.7632(5) 0.3991(2) 0.03407(10) 0.0364(8) Uani 1 1 d .
O3 O 0.9016(6) 0.2487(2) 0.24652(12) 0.0418(9) Uani 1 1 d .
O2 O 0.4414(6) 0.1013(3) 0.31397(11) 0.0434(9) Uani 1 1 d .
O6 O 0.7127(6) -0.0976(3) 0.08590(11) 0.0475(9) Uani 1 1 d .
O1 O 0.6448(6) 0.0797(3) 0.38528(10) 0.0411(8) Uani 1 1 d .
O4 O 1.1562(5) 0.1403(3) 0.21279(11) 0.0384(8) Uani 1 1 d .
N1 N 0.9522(7) 0.1639(3) 0.22665(13) 0.0298(9) Uani 1 1 d .
O5 O 0.3282(6) -0.0875(3) 0.09141(12) 0.0526(10) Uani 1 1 d .
C4 C 0.5494(8) -0.0325(3) 0.16062(14) 0.0299(10) Uani 1 1 d .
H4 H 0.3979 0.0056 0.1694 0.045 Uiso 1 1 calc R
C2 C 0.7586(7) 0.0824(3) 0.22017(15) 0.0280(10) Uani 1 1 d .
H2 H 0.6002 0.1161 0.2276 0.042 Uiso 1 1 calc R
C3 C 0.7606(8) 0.0450(3) 0.16517(14) 0.0270(10) Uani 1 1 d .
H3 H 0.9119 0.0044 0.1594 0.041 Uiso 1 1 calc R
N2 N 0.5294(7) -0.0749(3) 0.10800(14) 0.0372(10) Uani 1 1 d .
C14 C 0.7699(8) 0.3095(3) 0.06268(15) 0.0269(10) Uani 1 1 d .
C13 C 0.9456(8) 0.2327(3) 0.06073(16) 0.0305(11) Uani 1 1 d .
H13 H 1.0720 0.2386 0.0371 0.046 Uiso 1 1 calc R
C7 C 0.8412(8) 0.0256(4) 0.31146(15) 0.0315(11) Uani 1 1 d .
H7 H 0.9624 0.0840 0.3104 0.047 Uiso 1 1 calc R
C11 C 0.7521(7) 0.1359(3) 0.12786(14) 0.0258(10) Uani 1 1 d .
C15 C 0.5795(7) 0.2977(3) 0.09586(15) 0.0291(10) Uani 1 1 d .
H15 H 0.4533 0.3483 0.0962 0.044 Uiso 1 1 calc R
C1 C 0.7988(8) -0.0098(3) 0.25683(15) 0.0290(11) Uani 1 1 d .
H1 H 0.9492 -0.0461 0.2458 0.043 Uiso 1 1 calc R
C8 C 0.6172(8) 0.0711(4) 0.33575(16) 0.0325(11) Uani 1 1 d .
C16 C 0.5737(7) 0.2126(3) 0.12824(15) 0.0283(11) Uani 1 1 d .
H16 H 0.4450 0.2064 0.1513 0.042 Uiso 1 1 calc R
C6 C 0.5982(8) -0.0896(3) 0.24975(16) 0.0346(11) Uani 1 1 d .
H6A H 0.4443 -0.0566 0.2597 0.052 Uiso 1 1 calc R
H6B H 0.6264 -0.1514 0.2719 0.052 Uiso 1 1 calc R
C12 C 0.9382(7) 0.1471(4) 0.09317(15) 0.0301(10) Uani 1 1 d .
H12 H 1.0614 0.0952 0.0919 0.045 Uiso 1 1 calc R
C5 C 0.5804(9) -0.1277(3) 0.19568(16) 0.0363(12) Uani 1 1 d .
H5A H 0.4420 -0.1763 0.1921 0.054 Uiso 1 1 calc R
H5B H 0.7274 -0.1672 0.1866 0.054 Uiso 1 1 calc R
C18 C 0.9521(8) -0.0650(3) 0.34167(16) 0.0387(12) Uani 1 1 d .
H18A H 0.9852 -0.0405 0.3758 0.058 Uiso 1 1 calc R
H18B H 1.1019 -0.0876 0.3258 0.058 Uiso 1 1 calc R
H18C H 0.8402 -0.1249 0.3428 0.058 Uiso 1 1 calc R
C9 C 0.4478(9) 0.1283(4) 0.41269(16) 0.0479(13) Uani 1 1 d .
H9A H 0.3039 0.0825 0.4108 0.072 Uiso 1 1 calc R
H9B H 0.4079 0.1981 0.3979 0.072 Uiso 1 1 calc R
C17 C 0.9708(9) 0.4239(4) 0.00498(17) 0.0439(13) Uani 1 1 d .
H17A H 1.1129 0.4227 0.0265 0.066 Uiso 1 1 calc R
H17B H 0.9527 0.4947 -0.0097 0.066 Uiso 1 1 calc R
H17C H 0.9890 0.3713 -0.0218 0.066 Uiso 1 1 calc R
C10 C 0.5238(11) 0.1417(5) 0.46600(17) 0.0627(17) Uani 1 1 d .
H10A H 0.5644 0.0722 0.4802 0.094 Uiso 1 1 calc R
H10B H 0.3925 0.1734 0.4852 0.094 Uiso 1 1 calc R
H10C H 0.6643 0.1882 0.4675 0.094 Uiso 1 1 calc R

loop_
_atom_site_aniso_label
_atom_site_aniso_U_11
_atom_site_aniso_U_22
_atom_site_aniso_U_33
_atom_site_aniso_U_23
_atom_site_aniso_U_13
_atom_site_aniso_U_12
O7 0.0430(19) 0.0324(17) 0.0339(15) 0.0077(16) 0.0075(17) 0.0043(18)
O3 0.0417(19) 0.0302(17) 0.053(2) -0.0049(17) 0.0055(19) -0.0017(18)
O2 0.0365(18) 0.054(2) 0.0399(18) 0.0029(18) 0.0027(18) 0.013(2)
O6 0.045(2) 0.050(2) 0.0475(19) -0.0102(19) 0.0091(19) 0.001(2)
O1 0.0395(17) 0.049(2) 0.0346(17) -0.0070(17) 0.0011(16) 0.0078(18)
O4 0.0229(16) 0.048(2) 0.0443(19) -0.0014(17) -0.0001(17) 0.0030(17)
N1 0.027(2) 0.029(2) 0.033(2) 0.0032(19) 0.002(2) 0.003(2)
O5 0.0431(19) 0.061(2) 0.054(2) -0.007(2) -0.0185(19) -0.010(2)
C4 0.029(2) 0.033(2) 0.028(2) -0.003(2) 0.001(2) -0.003(2)
C2 0.021(2) 0.028(2) 0.035(2) 0.000(2) 0.004(2) -0.003(2)
C3 0.023(2) 0.027(2) 0.031(2) 0.004(2) 0.001(2) 0.001(2)
N2 0.042(2) 0.031(2) 0.038(2) -0.002(2) 0.001(2) -0.003(2)
C14 0.028(2) 0.027(2) 0.026(2) 0.001(2) -0.002(2) -0.004(2)
C13 0.025(2) 0.035(3) 0.032(2) 0.000(2) 0.003(2) -0.003(3)
C7 0.026(2) 0.033(2) 0.035(2) 0.005(2) 0.002(2) -0.001(2)
C11 0.023(2) 0.027(2) 0.027(2) -0.002(2) 0.000(2) -0.002(2)
C15 0.025(2) 0.028(2) 0.034(2) 0.003(2) -0.002(2) 0.002(2)
C1 0.026(2) 0.030(2) 0.031(2) 0.002(2) 0.004(2) 0.003(2)
C8 0.031(3) 0.032(3) 0.034(3) 0.003(2) 0.002(2) 0.001(2)
C16 0.019(2) 0.031(2) 0.035(3) -0.002(2) 0.000(2) -0.002(2)
C6 0.035(3) 0.030(2) 0.039(2) 0.006(2) -0.002(2) -0.003(2)
C12 0.019(2) 0.038(3) 0.033(2) 0.001(2) -0.001(2) 0.004(2)
C5 0.039(3) 0.033(3) 0.038(3) 0.006(2) -0.004(3) -0.006(3)
C18 0.035(3) 0.042(3) 0.039(3) 0.004(2) 0.000(2) 0.005(3)
C9 0.060(3) 0.043(3) 0.041(3) -0.003(2) 0.013(3) 0.010(3)
C17 0.052(3) 0.037(3) 0.043(3) 0.011(2) 0.012(3) -0.006(3)
C10 0.069(4) 0.071(4) 0.048(3) -0.020(3) 0.005(3) -0.004(4)

loop_
_atom_type_symbol
_atom_type_description
_atom_type_scat_dispersion_real
_atom_type_scat_dispersion_imag
_atom_type_scat_source
C C 0.0181 0.0091 'International Tables Vol C Tables 4.2.6.8 and 6.1.1.4'
H H 0.0000 0.0000 'International Tables Vol C Tables 4.2.6.8 and 6.1.1.4'
N N 0.0311 0.0180 'International Tables Vol C Tables 4.2.6.8 and 6.1.1.4'
O O 0.0492 0.0322 'International Tables Vol C Tables 4.2.6.8 and 6.1.1.4'

loop_
_geom_angle_atom_site_label_1
_geom_angle_atom_site_label_2
_geom_angle_atom_site_label_3
_geom_angle
C14 O7 C17 117.6(4)
C8 O1 C9 116.4(4)
O3 N1 O4 123.6(4)
O3 N1 C2 118.7(4)
O4 N1 C2 117.7(4)
N2 C4 C5 107.5(3)
N2 C4 C3 110.9(4)
C5 C4 C3 111.3(4)
N2 C4 H4 109.0
C5 C4 H4 109.0
C3 C4 H4 109.0
N1 C2 C1 109.8(3)
N1 C2 C3 108.3(3)
C1 C2 C3 112.1(3)
N1 C2 H2 108.9
C1 C2 H2 108.9
C3 C2 H2 108.9
C11 C3 C4 113.8(4)
C11 C3 C2 113.3(3)
C4 C3 C2 105.3(3)
C11 C3 H3 108.1
C4 C3 H3 108.1
C2 C3 H3 108.1
O6 N2 O5 124.6(4)
O6 N2 C4 118.3(4)
O5 N2 C4 117.0(4)
O7 C14 C13 125.4(4)
O7 C14 C15 115.1(4)
C13 C14 C15 119.5(4)
C14 C13 C12 120.1(4)
C14 C13 H13 119.9
C12 C13 H13 119.9
C8 C7 C18 112.9(4)
C8 C7 C1 112.7(4)
C18 C7 C1 110.2(4)
C8 C7 H7 106.9
C18 C7 H7 106.9
C1 C7 H7 106.9
C16 C11 C12 117.8(4)
C16 C11 C3 122.8(4)
C12 C11 C3 119.2(4)
C16 C15 C14 120.1(4)
C16 C15 H15 120.0
C14 C15 H15 120.0
C6 C1 C2 108.3(3)
C6 C1 C7 115.0(4)
C2 C1 C7 114.0(4)
C6 C1 H1 106.3
C2 C1 H1 106.3
C7 C1 H1 106.3
O2 C8 O1 123.2(4)
O2 C8 C7 125.7(4)
O1 C8 C7 111.0(4)
C15 C16 C11 121.3(4)
C15 C16 H16 119.3
C11 C16 H16 119.3
C1 C6 C5 112.0(4)
C1 C6 H6A 109.2
C5 C6 H6A 109.2
C1 C6 H6B 109.2
C5 C6 H6B 109.2
H6A C6 H6B 107.9
C13 C12 C11 121.1(4)
C13 C12 H12 119.5
C11 C12 H12 119.5
C6 C5 C4 109.9(4)
C6 C5 H5A 109.7
C4 C5 H5A 109.7
C6 C5 H5B 109.7
C4 C5 H5B 109.7
H5A C5 H5B 108.2
C7 C18 H18A 109.5
C7 C18 H18B 109.5
H18A C18 H18B 109.5
C7 C18 H18C 109.5
H18A C18 H18C 109.5
H18B C18 H18C 109.5
O1 C9 C10 108.2(4)
O1 C9 H9A 110.1
C10 C9 H9A 110.1
O1 C9 H9B 110.1
C10 C9 H9B 110.1
H9A C9 H9B 108.4
O7 C17 H17A 109.5
O7 C17 H17B 109.5
H17A C17 H17B 109.5
O7 C17 H17C 109.5
H17A C17 H17C 109.5
H17B C17 H17C 109.5
C9 C10 H10A 109.5
C9 C10 H10B 109.5
H10A C10 H10B 109.5
C9 C10 H10C 109.5
H10A C10 H10C 109.5
H10B C10 H10C 109.5

loop_
_geom_bond_atom_site_label_1
_geom_bond_atom_site_label_2
_geom_bond_distance
O7 C14 1.364(5)
O7 C17 1.430(5)
O3 N1 1.225(4)
O2 C8 1.202(5)
O6 N2 1.215(4)
O1 C8 1.337(5)
O1 C9 1.455(5)
O4 N1 1.234(4)
N1 C2 1.500(5)
O5 N2 1.218(5)
C4 N2 1.508(5)
C4 C5 1.532(6)
C4 C3 1.535(6)
C4 H4 1.0000
C2 C1 1.536(5)
C2 C3 1.543(5)
C2 H2 1.0000
C3 C11 1.518(6)
C3 H3 1.0000
C14 C13 1.378(6)
C14 C15 1.392(5)
C13 C12 1.384(6)
C13 H13 0.9500
C7 C8 1.521(6)
C7 C18 1.528(6)
C7 C1 1.545(6)
C7 H7 1.0000
C11 C16 1.388(5)
C11 C12 1.399(5)
C15 C16 1.377(6)
C15 H15 0.9500
C1 C6 1.516(6)
C1 H1 1.0000
C16 H16 0.9500
C6 C5 1.526(6)
C6 H6A 0.9900
C6 H6B 0.9900
C12 H12 0.9500
C5 H5A 0.9900
C5 H5B 0.9900
C18 H18A 0.9800
C18 H18B 0.9800
C18 H18C 0.9800
C9 C10 1.496(6)
C9 H9A 0.9900
C9 H9B 0.9900
C17 H17A 0.9800
C17 H17B 0.9800
C17 H17C 0.9800
C10 H10A 0.9800
C10 H10B 0.9800
C10 H10C 0.9800
